data_9014785
loop_
_publ_author_name
'Ye, Y.'
'Brown, D. A.'
'Smyth, J. R.'
'Panero, W. R.'
'Jacobsen, S. D.'
'Chang, Y. Y.'
'Townsend, J. P.'
'Thomas, S. M.'
'Hauri, E. H.'
'Dera, P.'
'Frost, D. J.'

_publ_section_title
;
 Compressibility and thermal expansion of hydrous ringwoodite with 2.5(3) wt% H2O
 Note: at room T after heating to T = 635 K
;
_journal_name_full 'American Mineralogist'
_journal_page_first 573
_journal_page_last 582
_journal_paper_doi 10.2138/am.2012.4010
_journal_volume 97
_journal_year 2012
_chemical_compound_source Synthetic
_chemical_formula_sum 'Mg1.88 O4 Si0.96'
_chemical_name_mineral Ringwoodite
_space_group_IT_number 227
_symmetry_space_group_name_Hall '-F 4vw 2vw 3'
_symmetry_space_group_name_H-M 'F d -3 m :2'
_cell_angle_alpha 90
_cell_angle_beta 90
_cell_angle_gamma 90
_cell_length_a 8.0947
_cell_length_b 8.0947
_cell_length_c 8.0947
_cell_formula_units_Z 8
_cell_volume 530.398
_database_code_amcsd 0018837
_exptl_crystal_density_diffrn 3.423
_cod_original_sg_symbol_H-M 'F d 3 m'
_cod_original_formula_sum 'Mg1.88 Si.96 O4'
_cod_database_code 9014785

loop_
_space_group_symop_operation_xyz
x,y,z
x,1/2+y,1/2+z
1/2+x,y,1/2+z
1/2+x,1/2+y,z
3/4+z,1/2-x,1/4+y
3/4+z,-x,3/4+y
1/4+z,1/2-x,3/4+y
1/4+z,-x,1/4+y
3/4-y,1/2+z,1/4-x
3/4-y,+z,3/4-x
1/4-y,1/2+z,3/4-x
1/4-y,+z,1/4-x
3/4+x,1/2-y,1/4+z
3/4+x,-y,3/4+z
1/4+x,1/2-y,3/4+z
1/4+x,-y,1/4+z
3/4-z,1/2+x,1/4-y
3/4-z,+x,3/4-y
1/4-z,1/2+x,3/4-y
1/4-z,+x,1/4-y
3/4+y,1/2-z,1/4+x
3/4+y,-z,3/4+x
1/4+y,1/2-z,3/4+x
1/4+y,-z,1/4+x
3/4-x,1/2+y,1/4-z
3/4-x,+y,3/4-z
1/4-x,1/2+y,3/4-z
1/4-x,+y,1/4-z
1/2+x,3/4-z,1/4-y
1/2+x,1/4-z,3/4-y
+x,3/4-z,3/4-y
+x,1/4-z,1/4-y
1/2-z,3/4+y,1/4+x
1/2-z,1/4+y,3/4+x
-z,3/4+y,3/4+x
-z,1/4+y,1/4+x
1/2+y,3/4-x,1/4-z
1/2+y,1/4-x,3/4-z
+y,3/4-x,3/4-z
+y,1/4-x,1/4-z
1/2-x,3/4+z,1/4+y
1/2-x,1/4+z,3/4+y
-x,3/4+z,3/4+y
-x,1/4+z,1/4+y
1/2+z,3/4-y,1/4-x
1/2+z,1/4-y,3/4-x
+z,3/4-y,3/4-x
+z,1/4-y,1/4-x
1/2-y,3/4+x,1/4+z
1/2-y,1/4+x,3/4+z
-y,3/4+x,3/4+z
-y,1/4+x,1/4+z
x,1/2+z,1/2+y
x,+z,+y
1/2+x,1/2+z,+y
1/2+x,+z,1/2+y
-z,1/2-y,1/2-x
-z,-y,-x
1/2-z,1/2-y,-x
1/2-z,-y,1/2-x
y,1/2+x,1/2+z
y,+x,+z
1/2+y,1/2+x,+z
1/2+y,+x,1/2+z
-x,1/2-z,1/2-y
-x,-z,-y
1/2-x,1/2-z,-y
1/2-x,-z,1/2-y
z,1/2+y,1/2+x
z,+y,+x
1/2+z,1/2+y,+x
1/2+z,+y,1/2+x
-y,1/2-x,1/2-z
-y,-x,-z
1/2-y,1/2-x,-z
1/2-y,-x,1/2-z
3/4+z,1/4+x,1/2-y
3/4+z,3/4+x,-y
1/4+z,1/4+x,-y
1/4+z,3/4+x,1/2-y
3/4-y,1/4-z,1/2+x
3/4-y,3/4-z,+x
1/4-y,1/4-z,+x
1/4-y,3/4-z,1/2+x
3/4+x,1/4+y,1/2-z
3/4+x,3/4+y,-z
1/4+x,1/4+y,-z
1/4+x,3/4+y,1/2-z
3/4-z,1/4-x,1/2+y
3/4-z,3/4-x,+y
1/4-z,1/4-x,+y
1/4-z,3/4-x,1/2+y
3/4+y,1/4+z,1/2-x
3/4+y,3/4+z,-x
1/4+y,1/4+z,-x
1/4+y,3/4+z,1/2-x
3/4-x,1/4-y,1/2+z
3/4-x,3/4-y,+z
1/4-x,1/4-y,+z
1/4-x,3/4-y,1/2+z
-z,3/4+x,3/4+y
-z,1/4+x,1/4+y
1/2-z,3/4+x,1/4+y
1/2-z,1/4+x,3/4+y
y,3/4-z,3/4-x
y,1/4-z,1/4-x
1/2+y,3/4-z,1/4-x
1/2+y,1/4-z,3/4-x
-x,3/4+y,3/4+z
-x,1/4+y,1/4+z
1/2-x,3/4+y,1/4+z
1/2-x,1/4+y,3/4+z
z,3/4-x,3/4-y
z,1/4-x,1/4-y
1/2+z,3/4-x,1/4-y
1/2+z,1/4-x,3/4-y
-y,3/4+z,3/4+x
-y,1/4+z,1/4+x
1/2-y,3/4+z,1/4+x
1/2-y,1/4+z,3/4+x
x,3/4-y,3/4-z
x,1/4-y,1/4-z
1/2+x,3/4-y,1/4-z
1/2+x,1/4-y,3/4-z
1/4-x,1/2+z,3/4-y
1/4-x,+z,1/4-y
3/4-x,1/2+z,1/4-y
3/4-x,+z,3/4-y
1/4+z,1/2-y,3/4+x
1/4+z,-y,1/4+x
3/4+z,1/2-y,1/4+x
3/4+z,-y,3/4+x
1/4-y,1/2+x,3/4-z
1/4-y,+x,1/4-z
3/4-y,1/2+x,1/4-z
3/4-y,+x,3/4-z
1/4+x,1/2-z,3/4+y
1/4+x,-z,1/4+y
3/4+x,1/2-z,1/4+y
3/4+x,-z,3/4+y
1/4-z,1/2+y,3/4-x
1/4-z,+y,1/4-x
3/4-z,1/2+y,1/4-x
3/4-z,+y,3/4-x
1/4+y,1/2-x,3/4+z
1/4+y,-x,1/4+z
3/4+y,1/2-x,1/4+z
3/4+y,-x,3/4+z
3/4-x,3/4-z,y
3/4-x,1/4-z,1/2+y
1/4-x,3/4-z,1/2+y
1/4-x,1/4-z,y
3/4+z,3/4+y,-x
3/4+z,1/4+y,1/2-x
1/4+z,3/4+y,1/2-x
1/4+z,1/4+y,-x
3/4-y,3/4-x,z
3/4-y,1/4-x,1/2+z
1/4-y,3/4-x,1/2+z
1/4-y,1/4-x,z
3/4+x,3/4+z,-y
3/4+x,1/4+z,1/2-y
1/4+x,3/4+z,1/2-y
1/4+x,1/4+z,-y
3/4-z,3/4-y,x
3/4-z,1/4-y,1/2+x
1/4-z,3/4-y,1/2+x
1/4-z,1/4-y,x
3/4+y,3/4+x,-z
3/4+y,1/4+x,1/2-z
1/4+y,3/4+x,1/2-z
1/4+y,1/4+x,-z
-z,-x,-y
-z,1/2-x,1/2-y
1/2-z,-x,1/2-y
1/2-z,1/2-x,-y
y,z,x
y,1/2+z,1/2+x
1/2+y,z,1/2+x
1/2+y,1/2+z,x
-x,-y,-z
-x,1/2-y,1/2-z
1/2-x,-y,1/2-z
1/2-x,1/2-y,-z
z,x,y
z,1/2+x,1/2+y
1/2+z,x,1/2+y
1/2+z,1/2+x,y
-y,-z,-x
-y,1/2-z,1/2-x
1/2-y,-z,1/2-x
1/2-y,1/2-z,-x

loop_
_atom_site_aniso_label
_atom_site_aniso_U_11
_atom_site_aniso_U_22
_atom_site_aniso_U_33
_atom_site_aniso_U_12
_atom_site_aniso_U_13
_atom_site_aniso_U_23
Mg 0.00860 0.00860 0.00860 -0.00130 -0.00130 -0.00130
Si 0.01000 0.01000 0.01000 0.00000 0.00000 0.00000
O 0.00950 0.00950 0.00950 0.00080 0.00080 0.00080

loop_
_atom_site_label
_atom_site_fract_x
_atom_site_fract_y
_atom_site_fract_z
_atom_site_occupancy
Mg 0.50000 0.50000 0.50000 0.94000
Si 0.12500 0.12500 0.12500 0.96000
O 0.24400 0.24400 0.24400 1.00000

loop_
_cod_related_entry_id
_cod_related_entry_database
_cod_related_entry_code
1 AMCSD 0018837
